data_1558431
loop_
_publ_author_name
'Habel, Deenamma'
'Nair, Divya S.'
'Kallingathodi, Zabeera'
'Mohan, Chithra'
'Pillai, Sarath M.'
'Nair, Rani R.'
'Thomas, Grace'
'Haleema, Simimole'
'Gopinath, Chithra'
'Abdul, Rinshad V.'
'Fritz, Matthew'
'Puente, Andrew R.'
'Johnson, Jordan L.'
'Polavarapu, Prasad L.'
'Ibnusaud, Ibrahim'

_publ_section_title
;
 Natural Product-Derived Chiral Pyrrolidine-2,5-diones, Their Molecular
 Structures and Conversion to Pharmacologically Important Skeletons.
;
_journal_name_full 'Journal of natural products'
_journal_paper_doi 10.1021/acs.jnatprod.0c00211
_journal_year 2020
_chemical_formula_sum 'C16 H21 N O5'
_chemical_formula_weight 307.34
_space_group_crystal_system monoclinic
_space_group_IT_number 5
_space_group_name_Hall 'C 2y'
_space_group_name_H-M_alt 'C 1 2 1'
_atom_sites_solution_hydrogens geom
_audit_creation_method SHELXL-2016/6
_cell_angle_alpha 90
_cell_angle_beta 101.050(4)
_cell_angle_gamma 90
_cell_formula_units_Z 8
_cell_length_a 24.693(5)
_cell_length_b 5.0152(10)
_cell_length_c 24.780(5)
_cell_measurement_reflns_used 2979
_cell_measurement_temperature 296(2)
_cell_measurement_theta_max 20.95
_cell_measurement_theta_min 3.28
_cell_volume 3011.9(11)
_computing_cell_refinement 'Bruker SAINT'
_computing_data_collection 'Bruker APEX3'
_computing_data_reduction 'Bruker SAINT'
_computing_molecular_graphics 'Bruker SHELXTL'
_computing_publication_material 'Bruker SHELXTL'
_computing_structure_refinement 'SHELXL-2017/1 (Sheldrick, 2017)'
_computing_structure_solution 'SHELXT 2014/5 (Sheldrick, 2014)'
_diffrn_ambient_temperature 296(2)
_diffrn_measured_fraction_theta_full 0.997
_diffrn_measured_fraction_theta_max 0.997
_diffrn_measurement_device_type 'Bruker AXS Kappa Apex2 CMOS diffractometer'
_diffrn_measurement_method '\w and \f scan'
_diffrn_radiation_type MoK\a
_diffrn_radiation_wavelength 0.71073
_diffrn_reflns_av_R_equivalents 0.3499
_diffrn_reflns_av_unetI/netI 0.2481
_diffrn_reflns_Laue_measured_fraction_full 0.997
_diffrn_reflns_Laue_measured_fraction_max 0.997
_diffrn_reflns_limit_h_max 28
_diffrn_reflns_limit_h_min -28
_diffrn_reflns_limit_k_max 5
_diffrn_reflns_limit_k_min -5
_diffrn_reflns_limit_l_max 29
_diffrn_reflns_limit_l_min -29
_diffrn_reflns_number 30987
_diffrn_reflns_point_group_measured_fraction_full 0.997
_diffrn_reflns_point_group_measured_fraction_max 0.997
_diffrn_reflns_theta_full 24.991
_diffrn_reflns_theta_max 24.991
_diffrn_reflns_theta_min 3.280
_diffrn_source 'Sealed tube'
_exptl_absorpt_coefficient_mu 0.101
_exptl_absorpt_correction_T_max 0.98
_exptl_absorpt_correction_T_min 0.94
_exptl_absorpt_correction_type multi-scan
_exptl_absorpt_process_details 'SADABS (Bruer, 1999)'
_exptl_crystal_colour gold
_exptl_crystal_density_diffrn 1.356
_exptl_crystal_description sheet
_exptl_crystal_F_000 1312
_exptl_crystal_size_max 0.430
_exptl_crystal_size_mid 0.340
_exptl_crystal_size_min 0.030
_refine_diff_density_max 0.266
_refine_diff_density_min -0.294
_refine_diff_density_rms 0.064
_refine_ls_abs_structure_details
;
 Flack x determined using 665 quotients [(I+)-(I-)]/[(I+)+(I-)]
 (Parsons, Flack and Wagner, Acta Cryst. B69 (2013) 249-259).
;
_refine_ls_abs_structure_Flack -0.1(10)
_refine_ls_extinction_coef 0.0009(3)
_refine_ls_extinction_expression Fc^*^=kFc[1+0.001xFc^2^\l^3^/sin(2\q)]^-1/4^
_refine_ls_extinction_method 'SHELXL-2016/6 (Sheldrick 2016)'
_refine_ls_goodness_of_fit_ref 1.050
_refine_ls_hydrogen_treatment constr
_refine_ls_matrix_type full
_refine_ls_number_parameters 406
_refine_ls_number_reflns 5247
_refine_ls_number_restraints 1
_refine_ls_restrained_S_all 1.050
_refine_ls_R_factor_all 0.2375
_refine_ls_R_factor_gt 0.1008
_refine_ls_shift/su_max 0.000
_refine_ls_shift/su_mean 0.000
_refine_ls_structure_factor_coef Fsqd
_refine_ls_weighting_details 'w=1/[\s^2^(Fo^2^)+(0.0238P)^2^+13.5206P] where P=(Fo^2^+2Fc^2^)/3'
_refine_ls_weighting_scheme calc
_refine_ls_wR_factor_gt 0.1410
_refine_ls_wR_factor_ref 0.1777
_reflns_Friedel_coverage 0.774
_reflns_Friedel_fraction_full 0.997
_reflns_Friedel_fraction_max 0.997
_reflns_number_gt 2467
_reflns_number_total 5247
_reflns_threshold_expression 'I > 2\s(I)'
_cod_data_source_file np0c00211_si_008.cif
_cod_data_source_block shelx
_cod_original_cell_volume 3011.8(11)
_cod_original_sg_symbol_H-M 'C 2'
_cod_database_code 1558431
_shelx_shelxl_version_number 2016/6
_shelx_space_group_comment
;
The symmetry employed for this shelxl refinement is uniquely defined
by the following loop, which should always be used as a source of
symmetry information in preference to the above space-group names.
They are only intended as comments.
;
_shelx_estimated_absorpt_t_min 0.958
_shelx_estimated_absorpt_t_max 0.997

loop_
_space_group_symop_operation_xyz
'x, y, z'
'-x, y, -z'
'x+1/2, y+1/2, z'
'-x+1/2, y+1/2, -z'

loop_
_atom_site_label
_atom_site_type_symbol
_atom_site_fract_x
_atom_site_fract_y
_atom_site_fract_z
_atom_site_U_iso_or_equiv
_atom_site_adp_type
_atom_site_occupancy
_atom_site_site_symmetry_order
_atom_site_calc_flag
_atom_site_refinement_flags_posn
_atom_site_refinement_flags_adp
_atom_site_refinement_flags_occupancy
_atom_site_disorder_assembly
_atom_site_disorder_group
C1 C -0.7663(5) -0.082(3) -0.8456(5) 0.034(3) Uani 1 1 d . . . . .
C2 C -0.7461(4) 0.078(2) -0.8836(5) 0.033(3) Uani 1 1 d . . . . .
C3 C -0.6917(4) 0.066(2) -0.8895(4) 0.028(3) Uani 1 1 d . . . . .
H3 H -0.678786 0.175556 -0.914629 0.034 Uiso 1 1 calc R U . . .
C4 C -0.6561(4) -0.115(2) -0.8568(4) 0.027(3) Uani 1 1 d . . . . .
C5 C -0.6745(5) -0.268(2) -0.8190(5) 0.036(3) Uani 1 1 d . . . . .
C6 C -0.7297(4) -0.252(2) -0.8138(4) 0.030(3) Uani 1 1 d . . . . .
H6 H -0.742141 -0.359795 -0.788087 0.036 Uiso 1 1 calc R U . . .
C7 C -0.8440(5) -0.247(3) -0.8141(5) 0.062(4) Uani 1 1 d . . . . .
H7A H -0.823885 -0.252802 -0.776883 0.093 Uiso 1 1 calc R U . . .
H7B H -0.842390 -0.418341 -0.830937 0.093 Uiso 1 1 calc R U . . .
H7C H -0.881837 -0.201840 -0.814099 0.093 Uiso 1 1 calc R U . . .
C8 C -0.7671(5) 0.437(2) -0.9500(5) 0.041(3) Uani 1 1 d . . . . .
H8A H -0.751648 0.344415 -0.977339 0.062 Uiso 1 1 calc R U . . .
H8B H -0.739595 0.552321 -0.929290 0.062 Uiso 1 1 calc R U . . .
H8C H -0.798006 0.542003 -0.967550 0.062 Uiso 1 1 calc R U . . .
C9 C -0.6364(4) -0.456(2) -0.7819(4) 0.035(3) Uani 1 1 d . . . . .
H9A H -0.645701 -0.454589 -0.745648 0.042 Uiso 1 1 calc R U . . .
H9B H -0.641853 -0.635417 -0.796403 0.042 Uiso 1 1 calc R U . . .
C10 C -0.5773(5) -0.381(3) -0.7771(4) 0.044(3) Uani 1 1 d . . . . .
H10A H -0.569180 -0.224083 -0.754201 0.052 Uiso 1 1 calc R U . . .
H10B H -0.553926 -0.525633 -0.760251 0.052 Uiso 1 1 calc R U . . .
C11 C -0.5287(5) -0.450(3) -0.8546(5) 0.042(3) Uani 1 1 d . . . . .
C12 C -0.5899(4) -0.212(2) -0.9233(4) 0.032(3) Uani 1 1 d . . . . .
H12 H -0.617979 -0.346515 -0.937194 0.039 Uiso 1 1 calc R U . . .
C13 C -0.5982(5) -0.124(2) -0.8667(4) 0.038(3) Uani 1 1 d . . . . .
H13 H -0.580708 0.050569 -0.858025 0.046 Uiso 1 1 calc R U . . .
C14 C -0.5336(4) -0.347(2) -0.9132(5) 0.036(3) Uani 1 1 d . . . . .
H14 H -0.534669 -0.499459 -0.938227 0.044 Uiso 1 1 calc R U . . .
C15 C -0.4871(4) -0.166(3) -0.9202(5) 0.043(4) Uani 1 1 d . . . . .
H15A H -0.480298 -0.037881 -0.890313 0.052 Uiso 1 1 calc R U . . .
H15B H -0.497035 -0.068046 -0.954476 0.052 Uiso 1 1 calc R U . . .
C16 C -0.4352(5) -0.329(3) -0.9206(6) 0.081(6) Uani 1 1 d . . . . .
H16A H -0.421974 -0.404590 -0.884419 0.097 Uiso 1 1 calc R U . . .
H16B H -0.443568 -0.475252 -0.946594 0.097 Uiso 1 1 calc R U . . .
C17 C -0.2547(5) -1.135(3) -0.6444(5) 0.037(3) Uani 1 1 d . . . . .
C18 C -0.3016(5) -1.192(2) -0.6809(4) 0.034(3) Uani 1 1 d . . . . .
H18 H -0.300082 -1.312579 -0.709023 0.041 Uiso 1 1 calc R U . . .
C19 C -0.3519(4) -1.074(2) -0.6774(4) 0.030(3) Uani 1 1 d . . . . .
C20 C -0.3528(4) -0.892(2) -0.6348(4) 0.025(3) Uani 1 1 d . . . . .
C21 C -0.3044(4) -0.829(2) -0.5983(4) 0.031(3) Uani 1 1 d . . . . .
H21 H -0.305227 -0.703502 -0.570781 0.037 Uiso 1 1 calc R U . . .
C22 C -0.2026(5) -0.690(3) -0.5305(5) 0.049(4) Uani 1 1 d . . . . .
H22A H -0.223939 -0.732622 -0.503055 0.073 Uiso 1 1 calc R U . . .
H22B H -0.217130 -0.532030 -0.549815 0.073 Uiso 1 1 calc R U . . .
H22C H -0.164892 -0.660773 -0.513131 0.073 Uiso 1 1 calc R U . . .
C23 C -0.1962(5) -1.429(3) -0.6848(5) 0.057(4) Uani 1 1 d . . . . .
H23A H -0.211150 -1.361381 -0.720796 0.085 Uiso 1 1 calc R U . . .
H23B H -0.215444 -1.589039 -0.678469 0.085 Uiso 1 1 calc R U . . .
H23C H -0.157712 -1.468733 -0.682326 0.085 Uiso 1 1 calc R U . . .
C24 C -0.4030(4) -1.137(3) -0.7197(4) 0.036(3) Uani 1 1 d . . . . .
H24A H -0.419278 -1.301235 -0.709644 0.044 Uiso 1 1 calc R U . . .
H24B H -0.392711 -1.164137 -0.755194 0.044 Uiso 1 1 calc R U . . .
C25 C -0.4456(4) -0.914(2) -0.7245(4) 0.035(3) Uani 1 1 d . . . . .
H25A H -0.432874 -0.758532 -0.741835 0.042 Uiso 1 1 calc R U . . .
H25B H -0.480356 -0.971707 -0.746657 0.042 Uiso 1 1 calc R U . . .
C26 C -0.4056(4) -0.752(2) -0.6294(4) 0.025(3) Uani 1 1 d . . . . .
H26 H -0.401176 -0.560510 -0.635188 0.030 Uiso 1 1 calc R U . . .
C27 C -0.4243(4) -0.790(2) -0.5766(4) 0.028(3) Uani 1 1 d . . . . .
H27 H -0.413792 -0.967733 -0.562041 0.034 Uiso 1 1 calc R U . . .
C28 C -0.4887(4) -0.767(2) -0.5920(4) 0.028(3) Uani 1 1 d . . . . .
H28 H -0.505721 -0.890014 -0.569367 0.033 Uiso 1 1 calc R U . . .
C29 C -0.5012(5) -0.855(2) -0.6513(5) 0.033(3) Uani 1 1 d . . . . .
C30 C -0.5099(4) -0.484(2) -0.5868(5) 0.036(3) Uani 1 1 d . . . . .
H30A H -0.497890 -0.423764 -0.549281 0.044 Uiso 1 1 calc R U . . .
H30B H -0.493694 -0.367144 -0.610535 0.044 Uiso 1 1 calc R U . . .
C31 C -0.5725(5) -0.463(2) -0.6020(5) 0.040(3) Uani 1 1 d . . . . .
H31A H -0.583916 -0.282416 -0.595737 0.048 Uiso 1 1 calc R U . . .
H31B H -0.584741 -0.504369 -0.640686 0.048 Uiso 1 1 calc R U . . .
C00L C -0.2558(4) -0.949(2) -0.6021(5) 0.030(3) Uani 1 1 d . . . . .
N1 N -0.5665(4) -0.327(2) -0.8322(3) 0.036(3) Uani 1 1 d . . . . .
N2 N -0.4528(3) -0.8492(18) -0.6704(3) 0.026(2) Uani 1 1 d . . . . .
O1 O -0.8203(3) -0.0503(18) -0.8442(4) 0.054(3) Uani 1 1 d . . . . .
O2 O -0.7850(3) 0.2475(17) -0.9135(3) 0.050(3) Uani 1 1 d . . . . .
O3 O -0.5983(3) 0.0127(17) -0.9594(3) 0.050(3) Uani 1 1 d . . . . .
H3A H -0.573276 0.120530 -0.950136 0.075 Uiso 1 1 calc R U . . .
O4 O -0.4943(3) -0.612(2) -0.8329(3) 0.061(3) Uani 1 1 d . . . . .
O5 O -0.3953(4) -0.172(3) -0.9350(4) 0.085(4) Uani 1 1 d . . . . .
H5 H -0.401312 -0.152993 -0.968520 0.128 Uiso 1 1 calc R U . . .
O6 O -0.2023(3) -1.2353(18) -0.6446(3) 0.054(3) Uani 1 1 d . . . . .
O7 O -0.2055(3) -0.9082(17) -0.5687(3) 0.047(2) Uani 1 1 d . . . . .
O8 O -0.3994(3) -0.5946(17) -0.5390(3) 0.041(2) Uani 1 1 d . . . . .
H8 H -0.406459 -0.625537 -0.508645 0.062 Uiso 1 1 calc R U . . .
O9 O -0.5439(3) -0.9218(18) -0.6788(3) 0.046(2) Uani 1 1 d . . . . .
O10 O -0.5966(3) -0.644(2) -0.5695(3) 0.053(3) Uani 1 1 d . . . . .
H10 H -0.629931 -0.651348 -0.581055 0.080 Uiso 1 1 calc R U . . .

loop_
_atom_site_aniso_label
_atom_site_aniso_U_11
_atom_site_aniso_U_22
_atom_site_aniso_U_33
_atom_site_aniso_U_23
_atom_site_aniso_U_13
_atom_site_aniso_U_12
C1 0.029(8) 0.025(8) 0.051(8) 0.007(7) 0.015(6) -0.003(7)
C2 0.018(6) 0.024(8) 0.051(8) -0.004(7) -0.009(6) -0.005(7)
C3 0.039(8) 0.007(6) 0.037(7) 0.004(6) 0.002(6) 0.006(7)
C4 0.026(7) 0.025(7) 0.031(7) 0.002(6) 0.007(6) -0.006(7)
C5 0.043(8) 0.025(8) 0.040(8) -0.007(7) 0.008(6) -0.003(7)
C6 0.035(7) 0.017(7) 0.041(7) 0.006(6) 0.016(6) 0.002(7)
C7 0.054(9) 0.045(10) 0.097(12) 0.010(9) 0.039(8) 0.008(9)
C8 0.047(8) 0.030(8) 0.049(8) 0.011(7) 0.015(7) 0.004(7)
C9 0.039(7) 0.028(8) 0.039(7) 0.011(6) 0.006(6) 0.012(7)
C10 0.053(8) 0.041(9) 0.032(8) -0.008(7) -0.003(6) -0.011(8)
C11 0.035(8) 0.053(10) 0.037(8) 0.000(8) 0.006(7) -0.004(8)
C12 0.038(7) 0.029(8) 0.036(7) -0.003(6) 0.020(6) 0.003(7)
C13 0.049(8) 0.025(8) 0.032(7) 0.001(7) -0.013(6) -0.001(7)
C14 0.030(7) 0.033(8) 0.049(8) -0.009(7) 0.014(6) 0.012(7)
C15 0.019(6) 0.070(11) 0.039(7) 0.021(7) 0.003(5) 0.020(8)
C16 0.038(9) 0.076(13) 0.129(14) 0.047(11) 0.017(9) -0.018(9)
C17 0.025(7) 0.036(9) 0.050(8) 0.006(8) 0.007(6) -0.001(7)
C18 0.052(8) 0.020(8) 0.031(7) -0.012(6) 0.006(6) 0.013(7)
C19 0.033(7) 0.023(8) 0.031(7) 0.020(7) -0.002(6) 0.011(7)
C20 0.036(7) 0.018(7) 0.019(6) -0.003(6) 0.000(5) -0.013(6)
C21 0.027(7) 0.033(8) 0.033(7) 0.005(6) 0.008(6) 0.006(7)
C22 0.040(8) 0.051(10) 0.050(8) -0.027(7) -0.008(6) 0.007(7)
C23 0.053(9) 0.058(10) 0.065(10) 0.005(9) 0.025(7) 0.014(9)
C24 0.041(7) 0.037(8) 0.029(7) -0.014(6) 0.003(6) 0.007(7)
C25 0.024(6) 0.038(8) 0.039(8) 0.001(7) -0.001(6) -0.005(7)
C26 0.028(7) 0.017(7) 0.028(7) 0.003(6) 0.000(6) -0.008(6)
C27 0.028(7) 0.026(7) 0.029(7) 0.004(6) 0.003(5) 0.006(6)
C28 0.030(7) 0.027(8) 0.028(7) 0.010(6) 0.010(5) -0.013(6)
C29 0.047(8) 0.014(7) 0.037(8) 0.002(6) 0.003(7) 0.009(7)
C30 0.031(7) 0.028(8) 0.050(8) -0.008(6) 0.007(6) 0.004(7)
C31 0.041(8) 0.019(7) 0.061(9) -0.002(7) 0.010(7) -0.005(7)
C00L 0.029(7) 0.015(7) 0.043(8) 0.002(7) -0.001(6) -0.006(7)
N1 0.038(6) 0.051(8) 0.020(6) 0.007(5) 0.006(5) 0.007(6)
N2 0.025(5) 0.031(6) 0.020(5) -0.007(5) 0.004(4) -0.007(5)
O1 0.018(5) 0.062(7) 0.091(7) 0.036(6) 0.031(4) 0.013(5)
O2 0.035(5) 0.043(6) 0.072(6) 0.023(5) 0.011(5) 0.003(5)
O3 0.035(5) 0.048(7) 0.070(6) 0.024(5) 0.013(5) 0.006(5)
O4 0.052(6) 0.069(7) 0.059(6) 0.031(6) 0.006(5) 0.042(6)
O5 0.050(6) 0.125(11) 0.086(7) 0.043(8) 0.026(6) 0.025(7)
O6 0.047(6) 0.062(7) 0.055(6) -0.027(5) 0.013(5) 0.012(6)
O7 0.027(5) 0.049(6) 0.061(6) -0.019(5) 0.001(4) 0.003(5)
O8 0.038(5) 0.060(6) 0.027(5) -0.011(5) 0.011(4) -0.007(5)
O9 0.027(5) 0.066(6) 0.043(5) -0.008(5) 0.000(4) -0.016(5)
O10 0.031(5) 0.084(8) 0.045(5) 0.000(6) 0.010(4) 0.006(6)

loop_
_atom_type_symbol
_atom_type_description
_atom_type_scat_dispersion_real
_atom_type_scat_dispersion_imag
_atom_type_scat_source
C C 0.0033 0.0016 'International Tables Vol C Tables 4.2.6.8 and 6.1.1.4'
H H 0.0000 0.0000 'International Tables Vol C Tables 4.2.6.8 and 6.1.1.4'
N N 0.0061 0.0033 'International Tables Vol C Tables 4.2.6.8 and 6.1.1.4'
O O 0.0106 0.0060 'International Tables Vol C Tables 4.2.6.8 and 6.1.1.4'

loop_
_geom_angle_atom_site_label_1
_geom_angle_atom_site_label_2
_geom_angle_atom_site_label_3
_geom_angle
_geom_angle_site_symmetry_1
_geom_angle_site_symmetry_3
_geom_angle_publ_flag
O1 C1 C6 127.0(11) . . ?
O1 C1 C2 115.5(11) . . ?
C6 C1 C2 117.4(10) . . ?
C3 C2 O2 123.9(11) . . ?
C3 C2 C1 121.9(11) . . ?
O2 C2 C1 114.2(10) . . ?
C2 C3 C4 118.6(11) . . ?
C2 C3 H3 120.7 . . ?
C4 C3 H3 120.7 . . ?
C5 C4 C3 120.6(10) . . ?
C5 C4 C13 123.6(11) . . ?
C3 C4 C13 115.8(10) . . ?
C4 C5 C6 119.6(11) . . ?
C4 C5 C9 121.3(10) . . ?
C6 C5 C9 119.0(11) . . ?
C1 C6 C5 121.8(11) . . ?
C1 C6 H6 119.1 . . ?
C5 C6 H6 119.1 . . ?
O1 C7 H7A 109.5 . . ?
O1 C7 H7B 109.5 . . ?
H7A C7 H7B 109.5 . . ?
O1 C7 H7C 109.5 . . ?
H7A C7 H7C 109.5 . . ?
H7B C7 H7C 109.5 . . ?
O2 C8 H8A 109.5 . . ?
O2 C8 H8B 109.5 . . ?
H8A C8 H8B 109.5 . . ?
O2 C8 H8C 109.5 . . ?
H8A C8 H8C 109.5 . . ?
H8B C8 H8C 109.5 . . ?
C10 C9 C5 112.3(10) . . ?
C10 C9 H9A 109.1 . . ?
C5 C9 H9A 109.1 . . ?
C10 C9 H9B 109.1 . . ?
C5 C9 H9B 109.1 . . ?
H9A C9 H9B 107.9 . . ?
N1 C10 C9 108.9(9) . . ?
N1 C10 H10A 109.9 . . ?
C9 C10 H10A 109.9 . . ?
N1 C10 H10B 109.9 . . ?
C9 C10 H10B 109.9 . . ?
H10A C10 H10B 108.3 . . ?
O4 C11 N1 127.5(11) . . ?
O4 C11 C14 124.4(12) . . ?
N1 C11 C14 108.0(11) . . ?
O3 C12 C13 108.5(9) . . ?
O3 C12 C14 118.1(9) . . ?
C13 C12 C14 104.9(9) . . ?
O3 C12 H12 108.3 . . ?
C13 C12 H12 108.3 . . ?
C14 C12 H12 108.3 . . ?
N1 C13 C4 110.3(10) . . ?
N1 C13 C12 100.6(9) . . ?
C4 C13 C12 117.4(9) . . ?
N1 C13 H13 109.4 . . ?
C4 C13 H13 109.4 . . ?
C12 C13 H13 109.4 . . ?
C15 C14 C11 113.1(9) . . ?
C15 C14 C12 113.9(10) . . ?
C11 C14 C12 102.0(9) . . ?
C15 C14 H14 109.2 . . ?
C11 C14 H14 109.2 . . ?
C12 C14 H14 109.2 . . ?
C14 C15 C16 109.7(11) . . ?
C14 C15 H15A 109.7 . . ?
C16 C15 H15A 109.7 . . ?
C14 C15 H15B 109.7 . . ?
C16 C15 H15B 109.7 . . ?
H15A C15 H15B 108.2 . . ?
O5 C16 C15 109.9(12) . . ?
O5 C16 H16A 109.7 . . ?
C15 C16 H16A 109.7 . . ?
O5 C16 H16B 109.7 . . ?
C15 C16 H16B 109.7 . . ?
H16A C16 H16B 108.2 . . ?
C18 C17 O6 126.8(12) . . ?
C18 C17 C00L 119.9(11) . . ?
O6 C17 C00L 113.3(10) . . ?
C17 C18 C19 121.9(10) . . ?
C17 C18 H18 119.0 . . ?
C19 C18 H18 119.0 . . ?
C18 C19 C20 117.7(10) . . ?
C18 C19 C24 120.3(10) . . ?
C20 C19 C24 121.9(10) . . ?
C21 C20 C19 120.3(10) . . ?
C21 C20 C26 119.1(9) . . ?
C19 C20 C26 120.6(9) . . ?
C00L C21 C20 120.9(11) . . ?
C00L C21 H21 119.6 . . ?
C20 C21 H21 119.6 . . ?
O7 C22 H22A 109.5 . . ?
O7 C22 H22B 109.5 . . ?
H22A C22 H22B 109.5 . . ?
O7 C22 H22C 109.5 . . ?
H22A C22 H22C 109.5 . . ?
H22B C22 H22C 109.5 . . ?
O6 C23 H23A 109.5 . . ?
O6 C23 H23B 109.5 . . ?
H23A C23 H23B 109.5 . . ?
O6 C23 H23C 109.5 . . ?
H23A C23 H23C 109.5 . . ?
H23B C23 H23C 109.5 . . ?
C19 C24 C25 111.9(9) . . ?
C19 C24 H24A 109.2 . . ?
C25 C24 H24A 109.2 . . ?
C19 C24 H24B 109.2 . . ?
C25 C24 H24B 109.2 . . ?
H24A C24 H24B 107.9 . . ?
N2 C25 C24 107.6(9) . . ?
N2 C25 H25A 110.2 . . ?
C24 C25 H25A 110.2 . . ?
N2 C25 H25B 110.2 . . ?
C24 C25 H25B 110.2 . . ?
H25A C25 H25B 108.5 . . ?
N2 C26 C27 103.2(8) . . ?
N2 C26 C20 111.5(9) . . ?
C27 C26 C20 116.2(9) . . ?
N2 C26 H26 108.5 . . ?
C27 C26 H26 108.5 . . ?
C20 C26 H26 108.5 . . ?
O8 C27 C26 109.0(9) . . ?
O8 C27 C28 113.9(9) . . ?
C26 C27 C28 104.5(8) . . ?
O8 C27 H27 109.8 . . ?
C26 C27 H27 109.8 . . ?
C28 C27 H27 109.8 . . ?
C29 C28 C30 110.1(9) . . ?
C29 C28 C27 103.0(9) . . ?
C30 C28 C27 113.3(9) . . ?
C29 C28 H28 110.1 . . ?
C30 C28 H28 110.1 . . ?
C27 C28 H28 110.1 . . ?
O9 C29 N2 123.1(11) . . ?
O9 C29 C28 129.4(11) . . ?
N2 C29 C28 107.6(10) . . ?
C31 C30 C28 113.2(9) . . ?
C31 C30 H30A 108.9 . . ?
C28 C30 H30A 108.9 . . ?
C31 C30 H30B 108.9 . . ?
C28 C30 H30B 108.9 . . ?
H30A C30 H30B 107.8 . . ?
O10 C31 C30 109.3(10) . . ?
O10 C31 H31A 109.8 . . ?
C30 C31 H31A 109.8 . . ?
O10 C31 H31B 109.8 . . ?
C30 C31 H31B 109.8 . . ?
H31A C31 H31B 108.3 . . ?
C21 C00L O7 126.9(11) . . ?
C21 C00L C17 119.3(10) . . ?
O7 C00L C17 113.8(10) . . ?
C11 N1 C13 114.9(10) . . ?
C11 N1 C10 124.9(10) . . ?
C13 N1 C10 120.2(10) . . ?
C29 N2 C25 126.7(9) . . ?
C29 N2 C26 113.3(9) . . ?
C25 N2 C26 120.0(9) . . ?
C1 O1 C7 116.0(10) . . ?
C2 O2 C8 118.5(9) . . ?
C12 O3 H3A 109.5 . . ?
C16 O5 H5 109.5 . . ?
C17 O6 C23 118.4(10) . . ?
C00L O7 C22 115.8(9) . . ?
C27 O8 H8 109.5 . . ?
C31 O10 H10 109.5 . . ?

loop_
_geom_bond_atom_site_label_1
_geom_bond_atom_site_label_2
_geom_bond_distance
_geom_bond_site_symmetry_2
_geom_bond_publ_flag
C1 O1 1.349(12) . ?
C1 C6 1.376(14) . ?
C1 C2 1.400(15) . ?
C2 C3 1.380(14) . ?
C2 O2 1.388(12) . ?
C3 C4 1.406(14) . ?
C3 H3 0.9300 . ?
C4 C5 1.356(14) . ?
C4 C13 1.498(14) . ?
C5 C6 1.396(14) . ?
C5 C9 1.512(14) . ?
C6 H6 0.9300 . ?
C7 O1 1.430(13) . ?
C7 H7A 0.9600 . ?
C7 H7B 0.9600 . ?
C7 H7C 0.9600 . ?
C8 O2 1.439(12) . ?
C8 H8A 0.9600 . ?
C8 H8B 0.9600 . ?
C8 H8C 0.9600 . ?
C9 C10 1.488(13) . ?
C9 H9A 0.9700 . ?
C9 H9B 0.9700 . ?
C10 N1 1.466(12) . ?
C10 H10A 0.9700 . ?
C10 H10B 0.9700 . ?
C11 O4 1.222(14) . ?
C11 N1 1.325(14) . ?
C11 C14 1.523(15) . ?
C12 O3 1.431(12) . ?
C12 C13 1.522(13) . ?
C12 C14 1.524(13) . ?
C12 H12 0.9800 . ?
C13 N1 1.457(13) . ?
C13 H13 0.9800 . ?
C14 C15 1.500(15) . ?
C14 H14 0.9800 . ?
C15 C16 1.525(16) . ?
C15 H15A 0.9700 . ?
C15 H15B 0.9700 . ?
C16 O5 1.361(14) . ?
C16 H16A 0.9700 . ?
C16 H16B 0.9700 . ?
C17 C18 1.355(14) . ?
C17 O6 1.387(12) . ?
C17 C00L 1.408(15) . ?
C18 C19 1.394(13) . ?
C18 H18 0.9300 . ?
C19 C20 1.400(14) . ?
C19 C24 1.511(13) . ?
C20 C21 1.390(13) . ?
C20 C26 1.510(14) . ?
C21 C00L 1.362(13) . ?
C21 H21 0.9300 . ?
C22 O7 1.439(13) . ?
C22 H22A 0.9600 . ?
C22 H22B 0.9600 . ?
C22 H22C 0.9600 . ?
C23 O6 1.421(13) . ?
C23 H23A 0.9600 . ?
C23 H23B 0.9600 . ?
C23 H23C 0.9600 . ?
C24 C25 1.526(14) . ?
C24 H24A 0.9700 . ?
C24 H24B 0.9700 . ?
C25 N2 1.422(12) . ?
C25 H25A 0.9700 . ?
C25 H25B 0.9700 . ?
C26 N2 1.476(11) . ?
C26 C27 1.478(13) . ?
C26 H26 0.9800 . ?
C27 O8 1.408(12) . ?
C27 C28 1.567(13) . ?
C27 H27 0.9800 . ?
C28 C29 1.509(14) . ?
C28 C30 1.527(14) . ?
C28 H28 0.9800 . ?
C29 O9 1.189(12) . ?
C29 N2 1.367(13) . ?
C30 C31 1.522(14) . ?
C30 H30A 0.9700 . ?
C30 H30B 0.9700 . ?
C31 O10 1.418(13) . ?
C31 H31A 0.9700 . ?
C31 H31B 0.9700 . ?
C00L O7 1.369(12) . ?
O3 H3A 0.8200 . ?
O5 H5 0.8200 . ?
O8 H8 0.8200 . ?
O10 H10 0.8200 . ?

loop_
_geom_hbond_atom_site_label_D
_geom_hbond_atom_site_label_H
_geom_hbond_atom_site_label_A
_geom_hbond_distance_DH
_geom_hbond_distance_HA
_geom_hbond_distance_DA
_geom_hbond_angle_DHA
_geom_hbond_site_symmetry_A
C3 H3 O3 0.93 2.59 3.149(14) 119.3 .
C10 H10A O9 0.97 2.39 3.340(14) 164.9 1_565
C15 H15A O4 0.97 2.63 3.548(17) 158.4 1_565
C16 H16A O1 0.97 2.62 3.286(15) 125.9 3_545
C16 H16A O4 0.97 2.60 3.175(16) 117.9 .
C21 H21 O8 0.93 2.65 3.217(13) 120.0 .
C25 H25A O4 0.97 2.57 3.117(13) 115.5 .
C31 H31B O9 0.97 2.58 3.150(15) 117.7 .
O5 H5 O3 0.82 1.97 2.750(13) 159.4 2_453
O8 H8 O10 0.82 1.93 2.722(11) 163.4 2_454
O10 H10 O6 0.82 2.19 2.939(11) 152.8 3_455
O10 H10 O7 0.82 2.30 2.942(11) 135.8 3_455

loop_
_geom_torsion_atom_site_label_1
_geom_torsion_atom_site_label_2
_geom_torsion_atom_site_label_3
_geom_torsion_atom_site_label_4
_geom_torsion
_geom_torsion_site_symmetry_1
_geom_torsion_site_symmetry_2
_geom_torsion_site_symmetry_3
_geom_torsion_site_symmetry_4
_geom_torsion_publ_flag
O1 C1 C2 C3 -179.9(10) . . . . ?
C6 C1 C2 C3 0.2(18) . . . . ?
O1 C1 C2 O2 1.0(15) . . . . ?
C6 C1 C2 O2 -178.9(10) . . . . ?
O2 C2 C3 C4 180.0(10) . . . . ?
C1 C2 C3 C4 1.0(17) . . . . ?
C2 C3 C4 C5 -2.2(17) . . . . ?
C2 C3 C4 C13 178.0(10) . . . . ?
C3 C4 C5 C6 2.2(17) . . . . ?
C13 C4 C5 C6 -178.0(11) . . . . ?
C3 C4 C5 C9 -177.6(10) . . . . ?
C13 C4 C5 C9 2.2(18) . . . . ?
O1 C1 C6 C5 179.9(11) . . . . ?
C2 C1 C6 C5 -0.2(18) . . . . ?
C4 C5 C6 C1 -1.0(19) . . . . ?
C9 C5 C6 C1 178.9(10) . . . . ?
C4 C5 C9 C10 21.1(15) . . . . ?
C6 C5 C9 C10 -158.7(11) . . . . ?
C5 C9 C10 N1 -46.8(13) . . . . ?
C5 C4 C13 N1 2.9(16) . . . . ?
C3 C4 C13 N1 -177.3(9) . . . . ?
C5 C4 C13 C12 117.3(12) . . . . ?
C3 C4 C13 C12 -62.9(15) . . . . ?
O3 C12 C13 N1 -156.8(9) . . . . ?
C14 C12 C13 N1 -29.7(11) . . . . ?
O3 C12 C13 C4 83.5(13) . . . . ?
C14 C12 C13 C4 -149.4(11) . . . . ?
O4 C11 C14 C15 -70.8(16) . . . . ?
N1 C11 C14 C15 107.3(11) . . . . ?
O4 C11 C14 C12 166.4(12) . . . . ?
N1 C11 C14 C12 -15.5(13) . . . . ?
O3 C12 C14 C15 26.8(15) . . . . ?
C13 C12 C14 C15 -94.2(11) . . . . ?
O3 C12 C14 C11 149.0(10) . . . . ?
C13 C12 C14 C11 28.0(12) . . . . ?
C11 C14 C15 C16 75.3(14) . . . . ?
C12 C14 C15 C16 -168.8(10) . . . . ?
C14 C15 C16 O5 171.0(11) . . . . ?
O6 C17 C18 C19 -178.4(11) . . . . ?
C00L C17 C18 C19 -1.3(17) . . . . ?
C17 C18 C19 C20 0.5(16) . . . . ?
C17 C18 C19 C24 178.4(11) . . . . ?
C18 C19 C20 C21 1.0(15) . . . . ?
C24 C19 C20 C21 -176.8(10) . . . . ?
C18 C19 C20 C26 178.6(10) . . . . ?
C24 C19 C20 C26 0.8(16) . . . . ?
C19 C20 C21 C00L -1.8(16) . . . . ?
C26 C20 C21 C00L -179.5(10) . . . . ?
C18 C19 C24 C25 -155.3(10) . . . . ?
C20 C19 C24 C25 22.4(15) . . . . ?
C19 C24 C25 N2 -49.4(12) . . . . ?
C21 C20 C26 N2 -178.2(9) . . . . ?
C19 C20 C26 N2 4.1(14) . . . . ?
C21 C20 C26 C27 -60.4(14) . . . . ?
C19 C20 C26 C27 122.0(11) . . . . ?
N2 C26 C27 O8 -150.2(8) . . . . ?
C20 C26 C27 O8 87.5(12) . . . . ?
N2 C26 C27 C28 -28.0(12) . . . . ?
C20 C26 C27 C28 -150.4(9) . . . . ?
O8 C27 C28 C29 146.0(9) . . . . ?
C26 C27 C28 C29 27.1(12) . . . . ?
O8 C27 C28 C30 27.2(13) . . . . ?
C26 C27 C28 C30 -91.7(11) . . . . ?
C30 C28 C29 O9 -74.9(15) . . . . ?
C27 C28 C29 O9 164.0(12) . . . . ?
C30 C28 C29 N2 105.7(10) . . . . ?
C27 C28 C29 N2 -15.3(12) . . . . ?
C29 C28 C30 C31 65.0(13) . . . . ?
C27 C28 C30 C31 179.7(9) . . . . ?
C28 C30 C31 O10 55.7(13) . . . . ?
C20 C21 C00L O7 -179.3(11) . . . . ?
C20 C21 C00L C17 1.1(16) . . . . ?
C18 C17 C00L C21 0.5(17) . . . . ?
O6 C17 C00L C21 178.0(10) . . . . ?
C18 C17 C00L O7 -179.2(11) . . . . ?
O6 C17 C00L O7 -1.7(14) . . . . ?
O4 C11 N1 C13 174.0(13) . . . . ?
C14 C11 N1 C13 -4.1(14) . . . . ?
O4 C11 N1 C10 -6(2) . . . . ?
C14 C11 N1 C10 176.3(10) . . . . ?
C4 C13 N1 C11 146.3(10) . . . . ?
C12 C13 N1 C11 21.6(13) . . . . ?
C4 C13 N1 C10 -34.1(14) . . . . ?
C12 C13 N1 C10 -158.7(10) . . . . ?
C9 C10 N1 C11 -123.1(12) . . . . ?
C9 C10 N1 C13 57.4(14) . . . . ?
O9 C29 N2 C25 1.4(19) . . . . ?
C28 C29 N2 C25 -179.2(10) . . . . ?
O9 C29 N2 C26 178.3(11) . . . . ?
C28 C29 N2 C26 -2.3(13) . . . . ?
C24 C25 N2 C29 -122.6(12) . . . . ?
C24 C25 N2 C26 60.7(12) . . . . ?
C27 C26 N2 C29 20.0(13) . . . . ?
C20 C26 N2 C29 145.5(10) . . . . ?
C27 C26 N2 C25 -162.9(10) . . . . ?
C20 C26 N2 C25 -37.4(13) . . . . ?
C6 C1 O1 C7 -12.2(18) . . . . ?
C2 C1 O1 C7 167.8(11) . . . . ?
C3 C2 O2 C8 -4.8(16) . . . . ?
C1 C2 O2 C8 174.2(10) . . . . ?
C18 C17 O6 C23 -3.9(18) . . . . ?
C00L C17 O6 C23 178.8(10) . . . . ?
C21 C00L O7 C22 -9.1(17) . . . . ?
C17 C00L O7 C22 170.5(10) . . . . ?
